data_4130074
loop_
_publ_author_name
'Mummadi, Suresh'
'Unruh, Daniel K.'
'Zhao, Jiyang'
'Li, Shuhua'
'Krempner, Clemens'

_publ_section_title
;
 &quot;Inverse&quot; Frustrated Lewis Pairs--Activation of Dihydrogen with
 Organosuperbases and Moderate to Weak Lewis Acids.
;
_journal_issue 10
_journal_name_full 'Journal of the American Chemical Society'
_journal_page_first 3286
_journal_page_last 3289
_journal_paper_doi 10.1021/jacs.5b13545
_journal_volume 138
_journal_year 2016
_chemical_formula_sum 'C33 H50 B N4 P'
_chemical_formula_weight 544.55
_space_group_IT_number 147
_space_group_name_Hall '-P 3'
_space_group_name_H-M_alt 'P -3'
_symmetry_cell_setting trigonal
_symmetry_Int_Tables_number 147
_symmetry_space_group_name_Hall '-P 3'
_symmetry_space_group_name_H-M 'P -3'
_atom_sites_solution_hydrogens mixed
_atom_sites_solution_primary dual
_atom_sites_solution_secondary difmap
_audit_creation_date 2014-11-03T09:56:51-00:00
_audit_creation_method 'WinGX routine CIF_UPDATE'
_cell_angle_alpha 90
_cell_angle_beta 90
_cell_angle_gamma 120
_cell_formula_units_Z 2
_cell_length_a 11.0056(10)
_cell_length_b 11.0056(10)
_cell_length_c 15.0573(19)
_cell_measurement_reflns_used 9941
_cell_measurement_temperature 100(2)
_cell_measurement_theta_max 27.91
_cell_measurement_theta_min 2.53
_cell_volume 1579.4(3)
_computing_cell_refinement 'Bruker SAINT'
_computing_data_collection 'Bruker APEX2'
_computing_data_reduction 'Bruker SAINT'
_computing_structure_refinement 'SHELXL-2014/6 (Sheldrick, 2014)'
_computing_structure_solution 'SHELXS-97 (Sheldrick 2008)'
_diffrn_ambient_temperature 100(2)
_diffrn_measured_fraction_theta_full 1
_diffrn_measured_fraction_theta_max 1
_diffrn_measurement_device_type 'Bruker APEX-II CCD'
_diffrn_measurement_method '\w scans'
_diffrn_radiation_monochromator graphite
_diffrn_radiation_source 'fine-focus sealed tube'
_diffrn_radiation_type MoK\a
_diffrn_radiation_wavelength 0.71073
_diffrn_reflns_av_R_equivalents 0.0369
_diffrn_reflns_Laue_measured_fraction_full 1
_diffrn_reflns_Laue_measured_fraction_max 1
_diffrn_reflns_limit_h_max 14
_diffrn_reflns_limit_h_min -14
_diffrn_reflns_limit_k_max 14
_diffrn_reflns_limit_k_min -14
_diffrn_reflns_limit_l_max 19
_diffrn_reflns_limit_l_min -19
_diffrn_reflns_number 33939
_diffrn_reflns_point_group_measured_fraction_full 1
_diffrn_reflns_point_group_measured_fraction_max 1
_diffrn_reflns_theta_full 25.242
_diffrn_reflns_theta_max 27.949
_diffrn_reflns_theta_min 1.352
_exptl_absorpt_coefficient_mu 0.115
_exptl_absorpt_correction_T_max 0.7456
_exptl_absorpt_correction_T_min 0.6340
_exptl_absorpt_correction_type multi-scan
_exptl_absorpt_process_details SADABS
_exptl_crystal_colour colourless
_exptl_crystal_density_diffrn 1.145
_exptl_crystal_description 'hexagonal plate'
_exptl_crystal_F_000 592
_exptl_crystal_size_max 0.48
_exptl_crystal_size_mid 0.26
_exptl_crystal_size_min 0.035
_refine_diff_density_max 1.193
_refine_diff_density_min -0.288
_refine_diff_density_rms 0.054
_refine_ls_extinction_method none
_refine_ls_goodness_of_fit_ref 1.08
_refine_ls_hydrogen_treatment mixed
_refine_ls_matrix_type full
_refine_ls_number_parameters 132
_refine_ls_number_reflns 2552
_refine_ls_number_restraints 2
_refine_ls_restrained_S_all 1.087
_refine_ls_R_factor_all 0.0515
_refine_ls_R_factor_gt 0.0432
_refine_ls_shift/su_max 0.001
_refine_ls_shift/su_mean 0
_refine_ls_structure_factor_coef Fsqd
_refine_ls_weighting_details 'w=1/[\s^2^(Fo^2^)+(0.0633P)^2^+0.7752P] where P=(Fo^2^+2Fc^2^)/3'
_refine_ls_weighting_scheme calc
_refine_ls_wR_factor_gt 0.114
_refine_ls_wR_factor_ref 0.1205
_reflns_number_gt 2217
_reflns_number_total 2552
_reflns_threshold_expression 'I > 2\s(I)'
_cod_data_source_file ja5b13545_si_002.cif
_cod_data_source_block 5
_cod_database_code 4130074
_shelx_estimated_absorpt_t_min 0.947
_shelx_estimated_absorpt_t_max 0.996
_shelxl_version_number 2014/6

loop_
_symmetry_equiv_pos_as_xyz
'x, y, z'
'-y, x-y, z'
'-x+y, -x, z'
'-x, -y, -z'
'y, -x+y, -z'
'x-y, x, -z'

loop_
_atom_site_label
_atom_site_type_symbol
_atom_site_fract_x
_atom_site_fract_y
_atom_site_fract_z
_atom_site_U_iso_or_equiv
_atom_site_adp_type
_atom_site_occupancy
_atom_site_calc_flag
_atom_site_disorder_assembly
_atom_site_disorder_group
P1 P 0.3333 0.6667 0.17787(4) 0.01246(15) Uani 1 d A .
H1F H 0.3333 0.6667 0.1011(11) 0.015 Uiso 1 d . .
N1 N 0.31758(15) 0.50854(13) 0.18556(8) 0.0255(3) Uani 1 d . .
N2 N 0.3333 0.6667 0.30969(12) 0.0132(4) Uani 1 d . .
C1 C 0.29798(18) 0.44099(15) 0.27201(9) 0.0252(3) Uani 1 d . .
H1A H 0.3411 0.3807 0.2726 0.03 Uiso 0.858(5) calc A 1
H1B H 0.1969 0.3824 0.2859 0.03 Uiso 0.858(5) calc A 1
H1C H 0.388 0.4542 0.2951 0.03 Uiso 0.142(5) calc A 2
H1D H 0.23 0.3392 0.2679 0.03 Uiso 0.142(5) calc A 2
C2A C 0.36979(17) 0.55963(16) 0.33906(10) 0.0175(4) Uani 0.858(5) d A 1
H2A1 H 0.3344 0.5263 0.3998 0.021 Uiso 0.858(5) calc A 1
H2A2 H 0.4727 0.5987 0.3384 0.021 Uiso 0.858(5) calc A 1
C2B C 0.2378(10) 0.5190(9) 0.3358(6) 0.018(2) Uani 0.142(5) d A 2
H2B1 H 0.1386 0.4889 0.3223 0.021 Uiso 0.142(5) calc A 2
H2B2 H 0.2472 0.5031 0.3996 0.021 Uiso 0.142(5) calc A 2
C3 C 0.30735(16) 0.42342(15) 0.10750(9) 0.0220(3) Uani 1 d . .
H3 H 0.3075 0.4762 0.0534 0.026 Uiso 1 calc . .
C4 C 0.43470(18) 0.40314(19) 0.10167(11) 0.0317(4) Uani 1 d . .
H4A H 0.5206 0.495 0.0997 0.048 Uiso 1 calc . .
H4B H 0.4282 0.3504 0.0477 0.048 Uiso 1 calc . .
H4C H 0.437 0.3511 0.1538 0.048 Uiso 1 calc . .
C5 C 0.17095(18) 0.28327(17) 0.10759(12) 0.0336(4) Uani 1 d . .
H5A H 0.1727 0.2247 0.156 0.05 Uiso 1 calc . .
H5B H 0.1606 0.2357 0.0507 0.05 Uiso 1 calc . .
H5C H 0.0917 0.2993 0.1161 0.05 Uiso 1 calc . .
C6 C 0.50650(13) 0.27456(13) 0.34565(9) 0.0150(3) Uani 1 d . .
C7 C 0.47382(13) 0.32854(13) 0.42066(9) 0.0162(3) Uani 1 d . .
H7 H 0.5481 0.4039 0.4521 0.019 Uiso 1 calc . .
C8 C 0.33661(14) 0.27602(14) 0.45094(9) 0.0181(3) Uani 1 d . .
H8 H 0.319 0.3147 0.5024 0.022 Uiso 1 calc . .
C9 C 0.22611(14) 0.16722(14) 0.40558(10) 0.0192(3) Uani 1 d . .
H9 H 0.1323 0.1323 0.4249 0.023 Uiso 1 calc . .
C10 C 0.25405(14) 0.10973(13) 0.33147(10) 0.0198(3) Uani 1 d . .
H10 H 0.1791 0.0343 0.3005 0.024 Uiso 1 calc . .
C11 C 0.39174(14) 0.16247(13) 0.30258(9) 0.0178(3) Uani 1 d . .
H11 H 0.4087 0.1213 0.2521 0.021 Uiso 1 calc . .
B1 B 0.6667 0.3333 0.31064(17) 0.0150(5) Uani 1 d . .
H1E H 0.6667 0.3333 0.2272(11) 0.018 Uiso 1 d . .

loop_
_atom_site_aniso_label
_atom_site_aniso_U_11
_atom_site_aniso_U_22
_atom_site_aniso_U_33
_atom_site_aniso_U_23
_atom_site_aniso_U_13
_atom_site_aniso_U_12
P1 0.01119(18) 0.01119(18) 0.0150(3) 0 0 0.00560(9)
N1 0.0477(8) 0.0170(6) 0.0167(6) -0.0014(4) -0.0017(5) 0.0199(6)
N2 0.0119(5) 0.0119(5) 0.0157(9) 0 0 0.0060(3)
C1 0.0426(9) 0.0162(6) 0.0198(7) 0.0010(5) -0.0004(6) 0.0169(6)
C2A 0.0207(8) 0.0166(8) 0.0179(8) 0.0004(5) -0.0025(6) 0.0114(6)
C2B 0.018(5) 0.012(4) 0.017(5) 0.006(3) 0.003(3) 0.003(4)
C3 0.0324(8) 0.0182(6) 0.0192(7) -0.0039(5) -0.0040(5) 0.0156(6)
C4 0.0372(9) 0.0369(9) 0.0285(8) 0.0038(7) 0.0037(7) 0.0241(8)
C5 0.0349(9) 0.0253(8) 0.0363(9) -0.0082(6) -0.0076(7) 0.0120(7)
C6 0.0124(6) 0.0115(5) 0.0221(6) 0.0024(5) -0.0012(5) 0.0067(5)
C7 0.0123(6) 0.0135(6) 0.0219(6) 0.0011(5) -0.0015(5) 0.0058(5)
C8 0.0160(6) 0.0168(6) 0.0237(7) 0.0039(5) 0.0023(5) 0.0099(5)
C9 0.0124(6) 0.0154(6) 0.0300(7) 0.0072(5) 0.0017(5) 0.0070(5)
C10 0.0145(6) 0.0108(6) 0.0307(7) 0.0018(5) -0.0036(5) 0.0038(5)
C11 0.0171(6) 0.0126(6) 0.0242(7) -0.0004(5) -0.0017(5) 0.0078(5)
B1 0.0122(7) 0.0122(7) 0.0208(12) 0 0 0.0061(3)

loop_
_atom_type_symbol
_atom_type_description
_atom_type_scat_dispersion_real
_atom_type_scat_dispersion_imag
_atom_type_scat_source
C C 0.0033 0.0016 'International Tables Vol C Tables 4.2.6.8 and 6.1.1.4'
H H 0 0 'International Tables Vol C Tables 4.2.6.8 and 6.1.1.4'
B B 0.0013 0.0007 'International Tables Vol C Tables 4.2.6.8 and 6.1.1.4'
N N 0.0061 0.0033 'International Tables Vol C Tables 4.2.6.8 and 6.1.1.4'
P P 0.1023 0.0942 'International Tables Vol C Tables 4.2.6.8 and 6.1.1.4'

loop_
_geom_angle_atom_site_label_1
_geom_angle_atom_site_label_2
_geom_angle_atom_site_label_3
_geom_angle
_geom_angle_site_symmetry_1
_geom_angle_site_symmetry_3
N1 P1 N1 119.521(11) 3_565 2_665
N1 P1 N1 119.521(11) 3_565 .
N1 P1 N1 119.520(11) 2_665 .
N1 P1 N2 86.01(4) 3_565 .
N1 P1 N2 86.01(4) 2_665 .
N1 P1 N2 86.01(4) . .
N1 P1 H1F 93.99(4) 3_565 .
N1 P1 H1F 93.99(4) 2_665 .
N1 P1 H1F 93.99(4) . .
N2 P1 H1F 180 . .
C1 N1 C3 116.29(11) . .
C1 N1 P1 120.39(10) . .
C3 N1 P1 123.01(10) . .
C2B N2 C2B 113.2(3) . 3_565
C2B N2 C2B 113.2(3) . 2_665
C2B N2 C2B 113.2(3) 3_565 2_665
C2A N2 C2A 111.57(8) . 3_565
C2A N2 C2A 111.57(8) . 2_665
C2A N2 C2A 111.57(8) 3_565 2_665
C2B N2 P1 105.4(4) . .
C2B N2 P1 105.4(4) 3_565 .
C2B N2 P1 105.4(4) 2_665 .
C2A N2 P1 107.28(9) . .
C2A N2 P1 107.28(9) 3_565 .
C2A N2 P1 107.28(9) 2_665 .
N1 C1 C2A 105.86(11) . .
N1 C1 C2B 104.6(3) . .
N1 C1 H1A 110.6 . .
C2A C1 H1A 110.6 . .
N1 C1 H1B 110.6 . .
C2A C1 H1B 110.6 . .
H1A C1 H1B 108.7 . .
N1 C1 H1C 110.8 . .
C2B C1 H1C 110.8 . .
N1 C1 H1D 110.8 . .
C2B C1 H1D 110.8 . .
H1C C1 H1D 108.9 . .
N2 C2A C1 104.59(12) . .
N2 C2A H2A1 110.8 . .
C1 C2A H2A1 110.8 . .
N2 C2A H2A2 110.8 . .
C1 C2A H2A2 110.8 . .
H2A1 C2A H2A2 108.9 . .
N2 C2B C1 99.7(5) . .
N2 C2B H2B1 111.8 . .
C1 C2B H2B1 111.8 . .
N2 C2B H2B2 111.8 . .
C1 C2B H2B2 111.8 . .
H2B1 C2B H2B2 109.6 . .
N1 C3 C5 111.54(13) . .
N1 C3 C4 110.80(12) . .
C5 C3 C4 111.34(13) . .
N1 C3 H3 107.7 . .
C5 C3 H3 107.7 . .
C4 C3 H3 107.7 . .
C3 C4 H4A 109.5 . .
C3 C4 H4B 109.5 . .
H4A C4 H4B 109.5 . .
C3 C4 H4C 109.5 . .
H4A C4 H4C 109.5 . .
H4B C4 H4C 109.5 . .
C3 C5 H5A 109.5 . .
C3 C5 H5B 109.5 . .
H5A C5 H5B 109.5 . .
C3 C5 H5C 109.5 . .
H5A C5 H5C 109.5 . .
H5B C5 H5C 109.5 . .
C7 C6 C11 115.74(12) . .
C7 C6 B1 123.13(12) . .
C11 C6 B1 121.12(12) . .
C8 C7 C6 122.70(12) . .
C8 C7 H7 118.6 . .
C6 C7 H7 118.6 . .
C9 C8 C7 119.77(13) . .
C9 C8 H8 120.1 . .
C7 C8 H8 120.1 . .
C8 C9 C10 119.35(12) . .
C8 C9 H9 120.3 . .
C10 C9 H9 120.3 . .
C9 C10 C11 120.17(12) . .
C9 C10 H10 119.9 . .
C11 C10 H10 119.9 . .
C10 C11 C6 122.25(13) . .
C10 C11 H11 118.9 . .
C6 C11 H11 118.9 . .
C6 B1 C6 110.09(9) 2_655 .
C6 B1 C6 110.09(9) 2_655 3_665
C6 B1 C6 110.09(9) . 3_665
C6 B1 H1E 108.84(10) 2_655 .
C6 B1 H1E 108.84(10) . .
C6 B1 H1E 108.84(10) 3_665 .

loop_
_geom_bond_atom_site_label_1
_geom_bond_atom_site_label_2
_geom_bond_distance
_geom_bond_site_symmetry_2
P1 N1 1.6645(12) 3_565
P1 N1 1.6645(12) 2_665
P1 N1 1.6645(12) .
P1 N2 1.9849(19) .
P1 H1F 1.157(16) .
N1 C1 1.4606(18) .
N1 C3 1.4718(17) .
N2 C2B 1.481(9) .
N2 C2B 1.481(9) 3_565
N2 C2B 1.481(9) 2_665
N2 C2A 1.4890(15) .
N2 C2A 1.4890(15) 3_565
N2 C2A 1.4890(16) 2_665
C1 C2A 1.522(2) .
C1 C2B 1.634(10) .
C1 H1A 0.99 .
C1 H1B 0.99 .
C1 H1C 0.99 .
C1 H1D 0.99 .
C2A H2A1 0.99 .
C2A H2A2 0.99 .
C2B H2B1 0.99 .
C2B H2B2 0.99 .
C3 C5 1.522(2) .
C3 C4 1.528(2) .
C3 H3 1 .
C4 H4A 0.98 .
C4 H4B 0.98 .
C4 H4C 0.98 .
C5 H5A 0.98 .
C5 H5B 0.98 .
C5 H5C 0.98 .
C6 C7 1.4041(18) .
C6 C11 1.4069(18) .
C6 B1 1.6320(15) .
C7 C8 1.3963(18) .
C7 H7 0.95 .
C8 C9 1.3868(19) .
C8 H8 0.95 .
C9 C10 1.391(2) .
C9 H9 0.95 .
C10 C11 1.3939(19) .
C10 H10 0.95 .
C11 H11 0.95 .
B1 C6 1.6320(15) 2_655
B1 C6 1.6320(15) 3_665
B1 H1E 1.257(17) .
